data_4072716
loop_
_publ_author_name
'Krempner, C.'
'Reinke, H.'
'Weichert, K.'

_publ_section_title
;
 Synthesis and Structure of Cyclic Aluminum Disiloxides
;
_journal_issue 6
_journal_name_full Organometallics
_journal_page_first 1386
_journal_paper_doi 10.1021/om060969h
_journal_volume 26
_journal_year 2007
_chemical_formula_sum 'C29 H87 Al3 O4 Si12'
_chemical_formula_weight 918.01
_chemical_melting_point 366
_chemical_name_systematic
; 
 Bis[\m~3~-1,1,2,2-tetrakis(trimethylsilyl)disilane-1,2-diolato-
 1:2K^2^O;2:3K^2^O']-pentamethyltrialuminium 
;
_space_group_IT_number 96
_symmetry_cell_setting tetragonal
_symmetry_space_group_name_Hall 'P 4nw 2abw'
_symmetry_space_group_name_H-M 'P 43 21 2'
_atom_sites_solution_hydrogens geom
_atom_sites_solution_primary direct
_atom_sites_solution_secondary difmap
_audit_creation_method SHELXL-97
_cell_angle_alpha 90.00
_cell_angle_beta 90.00
_cell_angle_gamma 90.00
_cell_formula_units_Z 4
_cell_length_a 13.4937(3)
_cell_length_b 13.4937(3)
_cell_length_c 35.3988(9)
_cell_measurement_reflns_used 7617
_cell_measurement_temperature 173(2)
_cell_measurement_theta_max 26.93
_cell_measurement_theta_min 2.42
_cell_volume 6445.4(3)
_computing_cell_refinement 'Bruker SMART'
_computing_data_collection 'Bruker SMART'
_computing_data_reduction 'Bruker SAINT'
_computing_molecular_graphics 'Bruker SHELXTL'
_computing_publication_material 'Bruker SHELXTL'
_computing_structure_refinement 'Bruker SHELXTL'
_computing_structure_solution 'Bruker SHELXTL'
_diffrn_ambient_temperature 173(2)
_diffrn_measured_fraction_theta_full 0.987
_diffrn_measured_fraction_theta_max 0.987
_diffrn_measurement_device_type 'CCD area detector'
_diffrn_measurement_method 'phi and omega scans'
_diffrn_radiation_monochromator graphite
_diffrn_radiation_source 'fine-focus sealed tube'
_diffrn_radiation_type MoK\a
_diffrn_radiation_wavelength 0.71073
_diffrn_reflns_av_R_equivalents 0.0376
_diffrn_reflns_av_sigmaI/netI 0.0276
_diffrn_reflns_limit_h_max 13
_diffrn_reflns_limit_h_min -17
_diffrn_reflns_limit_k_max 17
_diffrn_reflns_limit_k_min -17
_diffrn_reflns_limit_l_max 45
_diffrn_reflns_limit_l_min -45
_diffrn_reflns_number 56902
_diffrn_reflns_theta_full 27.07
_diffrn_reflns_theta_max 27.07
_diffrn_reflns_theta_min 2.42
_exptl_absorpt_coefficient_mu 0.306
_exptl_absorpt_correction_T_max 0.9085
_exptl_absorpt_correction_T_min 0.8875
_exptl_absorpt_correction_type multi-scan
_exptl_crystal_colour colourless
_exptl_crystal_density_diffrn 0.946
_exptl_crystal_description prism
_exptl_crystal_F_000 2000
_exptl_crystal_size_max 0.40
_exptl_crystal_size_mid 0.33
_exptl_crystal_size_min 0.32
_refine_diff_density_max 0.965
_refine_diff_density_min -0.352
_refine_diff_density_rms 0.104
_refine_ls_abs_structure_details 'Flack H D (1983), Acta Cryst. A39, 876-881'
_refine_ls_abs_structure_Flack 0.0(2)
_refine_ls_extinction_method none
_refine_ls_goodness_of_fit_ref 1.045
_refine_ls_hydrogen_treatment mixed
_refine_ls_matrix_type full
_refine_ls_number_parameters 226
_refine_ls_number_reflns 7039
_refine_ls_number_restraints 0
_refine_ls_restrained_S_all 1.045
_refine_ls_R_factor_all 0.0709
_refine_ls_R_factor_gt 0.0563
_refine_ls_shift/su_max 0.001
_refine_ls_shift/su_mean 0.000
_refine_ls_structure_factor_coef Fsqd
_refine_ls_weighting_details 'calc w=1/[\s^2^(Fo^2^)+(0.1106P)^2^+1.9149P] where P=(Fo^2^+2Fc^2^)/3'
_refine_ls_weighting_scheme calc
_refine_ls_wR_factor_gt 0.1535
_refine_ls_wR_factor_ref 0.1651
_reflns_number_gt 5880
_reflns_number_total 7039
_reflns_threshold_expression >2sigma(I)
_cod_data_source_file om060969hsi20061022_102117.cif
_cod_data_source_block w257
_cod_depositor_comments
;
The following automatic conversions were performed:

'_symmetry_cell_setting' value 'Tetragonal' changed to 'tetragonal'
according to /home/saulius/struct/CIF-dictionaries/cif_core.dic
dictionary named 'cif_core.dic' version 2.4.1 from 2010-06-29.

Automatic conversion script
Id: cif_fix_values 1715 2011-07-08 13:25:40Z adriana 
;
_cod_original_sg_symbol_Hall 'P 4nw 2abw '
_cod_original_sg_symbol_H-M 'P4(3)2(1)2 '
_cod_database_code 4072716

loop_
_symmetry_equiv_pos_as_xyz
'x, y, z'
'-x, -y, z+1/2'
'-y+1/2, x+1/2, z+3/4'
'y+1/2, -x+1/2, z+1/4'
'-x+1/2, y+1/2, -z+3/4'
'x+1/2, -y+1/2, -z+1/4'
'y, x, -z'
'-y, -x, -z+1/2'

loop_
_atom_site_label
_atom_site_type_symbol
_atom_site_fract_x
_atom_site_fract_y
_atom_site_fract_z
_atom_site_U_iso_or_equiv
_atom_site_adp_type
_atom_site_occupancy
_atom_site_symmetry_multiplicity
_atom_site_calc_flag
_atom_site_refinement_flags
_atom_site_disorder_assembly
_atom_site_disorder_group
Al1 Al 0.00835(10) 1.01099(9) 0.07534(3) 0.0569(3) Uani 1 1 d . A .
Al2 Al 0.04344(12) 0.97548(12) -0.00289(4) 0.0240(3) Uani 0.50 1 d P A -1
Si1 Si -0.13108(6) 0.84497(6) 0.03316(2) 0.02898(19) Uani 1 1 d . A .
Si2 Si -0.06004(9) 0.69016(8) 0.05086(3) 0.0520(3) Uani 1 1 d . . .
Si3 Si -0.26899(8) 0.86518(8) 0.07359(3) 0.0487(3) Uani 1 1 d . . .
Si4 Si 0.17140(6) 1.15176(6) 0.03343(2) 0.02741(18) Uani 1 1 d . A .
Si5 Si 0.14402(9) 1.29274(7) 0.07174(3) 0.0491(3) Uani 1 1 d . . .
Si6 Si 0.32522(8) 1.08557(8) 0.05480(3) 0.0484(3) Uani 1 1 d . . .
O1 O -0.04656(16) 0.93804(16) 0.03772(5) 0.0352(5) Uani 1 1 d . . .
O2 O 0.07981(16) 1.06629(15) 0.03767(5) 0.0323(4) Uani 1 1 d . . .
C1 C -0.0574(5) 0.6720(4) 0.10333(13) 0.0882(18) Uani 1 1 d . . .
H1A H -0.0277 0.6075 0.1092 0.132 Uiso 1 1 calc R . .
H1B H -0.1251 0.6742 0.1133 0.132 Uiso 1 1 calc R . .
H1C H -0.0179 0.7247 0.1150 0.132 Uiso 1 1 calc R . .
C2 C -0.1366(4) 0.5869(3) 0.03163(15) 0.0723(13) Uani 1 1 d . . .
H2A H -0.1072 0.5234 0.0390 0.108 Uiso 1 1 calc R . .
H2B H -0.1389 0.5916 0.0040 0.108 Uiso 1 1 calc R . .
H2C H -0.2040 0.5915 0.0418 0.108 Uiso 1 1 calc R . .
C3 C 0.0725(4) 0.6767(5) 0.03481(19) 0.0984(19) Uani 1 1 d . . .
H3A H 0.0981 0.6120 0.0428 0.148 Uiso 1 1 calc R . .
H3B H 0.1128 0.7294 0.0461 0.148 Uiso 1 1 calc R . .
H3C H 0.0755 0.6817 0.0072 0.148 Uiso 1 1 calc R . .
C4 C -0.2307(5) 0.8650(4) 0.12450(12) 0.0861(17) Uani 1 1 d . . .
H4A H -0.2893 0.8735 0.1405 0.129 Uiso 1 1 calc R . .
H4B H -0.1842 0.9195 0.1291 0.129 Uiso 1 1 calc R . .
H4C H -0.1984 0.8019 0.1305 0.129 Uiso 1 1 calc R . .
C5 C -0.3487(4) 0.7524(4) 0.06407(14) 0.0716(13) Uani 1 1 d . . .
H5A H -0.4082 0.7552 0.0799 0.107 Uiso 1 1 calc R . .
H5B H -0.3111 0.6923 0.0700 0.107 Uiso 1 1 calc R . .
H5C H -0.3681 0.7515 0.0374 0.107 Uiso 1 1 calc R . .
C6 C -0.3436(4) 0.9790(3) 0.06686(15) 0.0757(14) Uani 1 1 d . . .
H6A H -0.3985 0.9796 0.0850 0.113 Uiso 1 1 calc R . .
H6B H -0.3702 0.9803 0.0411 0.113 Uiso 1 1 calc R . .
H6C H -0.3017 1.0373 0.0709 0.113 Uiso 1 1 calc R . .
C7 C 0.2562(5) 1.3724(4) 0.06488(17) 0.0864(17) Uani 1 1 d . . .
H7A H 0.2497 1.4328 0.0801 0.130 Uiso 1 1 calc R . .
H7B H 0.2622 1.3904 0.0381 0.130 Uiso 1 1 calc R . .
H7C H 0.3155 1.3359 0.0728 0.130 Uiso 1 1 calc R . .
C8 C 0.0312(4) 1.3664(3) 0.06025(13) 0.0715(14) Uani 1 1 d . . .
H8A H 0.0263 1.4229 0.0775 0.107 Uiso 1 1 calc R . .
H8B H -0.0277 1.3245 0.0630 0.107 Uiso 1 1 calc R . .
H8C H 0.0356 1.3905 0.0342 0.107 Uiso 1 1 calc R . .
C9 C 0.1362(4) 1.2602(4) 0.12264(12) 0.0765(15) Uani 1 1 d . . .
H9A H 0.1249 1.3205 0.1375 0.115 Uiso 1 1 calc R . .
H9B H 0.1984 1.2291 0.1306 0.115 Uiso 1 1 calc R . .
H9C H 0.0812 1.2140 0.1266 0.115 Uiso 1 1 calc R . .
C10 C 0.3400(4) 0.9509(4) 0.04358(17) 0.0834(15) Uani 1 1 d . . .
H10A H 0.4042 0.9276 0.0530 0.125 Uiso 1 1 calc R . .
H10B H 0.3367 0.9413 0.0162 0.125 Uiso 1 1 calc R . .
H10C H 0.2867 0.9132 0.0557 0.125 Uiso 1 1 calc R . .
C11 C 0.4298(3) 1.1591(4) 0.03406(14) 0.0728(13) Uani 1 1 d . . .
H11A H 0.4930 1.1319 0.0428 0.109 Uiso 1 1 calc R . .
H11B H 0.4241 1.2284 0.0421 0.109 Uiso 1 1 calc R . .
H11C H 0.4268 1.1554 0.0064 0.109 Uiso 1 1 calc R . .
C12 C 0.3380(4) 1.0952(4) 0.10735(12) 0.0771(15) Uani 1 1 d . . .
H12A H 0.4019 1.0674 0.1151 0.116 Uiso 1 1 calc R . .
H12B H 0.2842 1.0583 0.1195 0.116 Uiso 1 1 calc R . .
H12C H 0.3345 1.1650 0.1149 0.116 Uiso 1 1 calc R . .
C13 C -0.0931(8) 1.1091(7) 0.0915(4) 0.264(9) Uani 1 1 d . . .
H13A H -0.0954 1.1118 0.1192 0.395 Uiso 1 1 calc R A .
H13B H -0.1582 1.0893 0.0818 0.395 Uiso 1 1 calc R . .
H13C H -0.0758 1.1747 0.0816 0.395 Uiso 1 1 calc R . .
C14 C 0.0892(7) 0.9313(6) 0.10912(17) 0.154(4) Uani 1 1 d . . .
H14A H 0.0729 0.9477 0.1354 0.231 Uiso 1 1 calc R A .
H14B H 0.1594 0.9452 0.1045 0.231 Uiso 1 1 calc R . .
H14C H 0.0759 0.8609 0.1046 0.231 Uiso 1 1 calc R . .
C15 C 0.1456(5) 0.8764(5) -0.0112(2) 0.0463(16) Uani 0.50 1 d P A -1
H15A H 0.1551 0.8667 -0.0384 0.070 Uiso 0.50 1 calc PR A -1
H15B H 0.1254 0.8137 0.0004 0.070 Uiso 0.50 1 calc PR A -1
H15C H 0.2079 0.8989 0.0002 0.070 Uiso 0.50 1 calc PR A -1

loop_
_atom_site_aniso_label
_atom_site_aniso_U_11
_atom_site_aniso_U_22
_atom_site_aniso_U_33
_atom_site_aniso_U_23
_atom_site_aniso_U_13
_atom_site_aniso_U_12
Al1 0.0859(9) 0.0553(7) 0.0296(5) -0.0093(4) 0.0137(5) -0.0377(6)
Al2 0.0257(8) 0.0234(8) 0.0230(7) 0.0001(6) -0.0018(6) -0.0005(5)
Si1 0.0325(4) 0.0260(4) 0.0284(4) 0.0030(3) 0.0011(3) -0.0028(3)
Si2 0.0618(7) 0.0364(5) 0.0579(6) 0.0058(5) -0.0203(5) 0.0072(5)
Si3 0.0536(6) 0.0481(6) 0.0445(5) -0.0059(4) 0.0212(4) -0.0121(5)
Si4 0.0305(4) 0.0254(4) 0.0264(4) -0.0009(3) -0.0033(3) -0.0017(3)
Si5 0.0715(7) 0.0346(5) 0.0411(5) -0.0120(4) 0.0033(5) -0.0023(5)
Si6 0.0400(5) 0.0502(6) 0.0549(6) 0.0066(5) -0.0160(4) 0.0021(5)
O1 0.0413(12) 0.0386(12) 0.0258(9) 0.0059(8) -0.0041(9) -0.0119(9)
O2 0.0379(12) 0.0327(11) 0.0261(9) 0.0028(8) -0.0037(8) -0.0063(9)
C1 0.141(5) 0.061(3) 0.062(3) 0.026(2) -0.029(3) -0.004(3)
C2 0.082(3) 0.038(2) 0.097(3) -0.006(2) -0.026(3) 0.005(2)
C3 0.053(3) 0.104(4) 0.138(5) -0.017(4) -0.024(3) 0.017(3)
C4 0.123(5) 0.092(4) 0.044(2) -0.013(2) 0.026(3) -0.003(3)
C5 0.070(3) 0.069(3) 0.076(3) 0.000(2) 0.024(2) -0.032(2)
C6 0.066(3) 0.063(3) 0.098(3) -0.019(3) 0.033(3) 0.006(2)
C7 0.102(4) 0.057(3) 0.100(4) -0.033(3) 0.006(3) -0.029(3)
C8 0.095(4) 0.055(3) 0.065(3) -0.004(2) 0.020(2) 0.027(3)
C9 0.115(4) 0.071(3) 0.044(2) -0.014(2) 0.002(2) -0.001(3)
C10 0.091(4) 0.051(3) 0.108(4) -0.001(3) -0.009(3) 0.021(3)
C11 0.041(2) 0.088(3) 0.090(3) 0.001(3) -0.012(2) -0.005(2)
C12 0.093(4) 0.077(3) 0.062(3) 0.011(2) -0.044(3) -0.010(3)
C13 0.226(10) 0.142(7) 0.423(17) -0.192(10) 0.258(12) -0.118(7)
C14 0.236(9) 0.143(6) 0.084(4) 0.078(4) -0.095(5) -0.129(6)
C15 0.037(4) 0.039(4) 0.063(4) -0.004(3) 0.005(3) 0.000(3)

loop_
_atom_type_symbol
_atom_type_description
_atom_type_scat_dispersion_real
_atom_type_scat_dispersion_imag
_atom_type_scat_source
C C 0.0033 0.0016 'International Tables Vol C Tables 4.2.6.8 and 6.1.1.4'
H H 0.0000 0.0000 'International Tables Vol C Tables 4.2.6.8 and 6.1.1.4'
O O 0.0106 0.0060 'International Tables Vol C Tables 4.2.6.8 and 6.1.1.4'
Al Al 0.0645 0.0514 'International Tables Vol C Tables 4.2.6.8 and 6.1.1.4'
Si Si 0.0817 0.0704 'International Tables Vol C Tables 4.2.6.8 and 6.1.1.4'

loop_
_geom_angle_atom_site_label_1
_geom_angle_atom_site_label_2
_geom_angle_atom_site_label_3
_geom_angle
_geom_angle_site_symmetry_1
_geom_angle_site_symmetry_3
O2 Al1 O1 84.29(9) . .
O2 Al1 C14 112.5(3) . .
O1 Al1 C14 112.4(2) . .
O2 Al1 C13 107.8(3) . .
O1 Al1 C13 106.9(4) . .
C14 Al1 C13 125.3(5) . .
O2 Al1 Al2 45.90(7) . 7_465
O1 Al1 Al2 46.22(7) . 7_465
C14 Al1 Al2 141.6(3) . 7_465
C13 Al1 Al2 93.1(4) . 7_465
O2 Al2 O1 79.46(10) 7_465 7_465
O2 Al2 C15 107.3(2) 7_465 .
O1 Al2 C15 108.9(2) 7_465 .
O2 Al2 O1 140.64(14) 7_465 .
O1 Al2 O1 88.38(13) 7_465 .
C15 Al2 O1 112.1(2) . .
O2 Al2 O2 88.32(12) 7_465 .
O1 Al2 O2 139.66(14) 7_465 .
C15 Al2 O2 111.4(2) . .
O1 Al2 O2 77.09(10) . .
O2 Al2 Al1 43.20(7) 7_465 7_465
O1 Al2 Al1 43.43(7) 7_465 7_465
C15 Al2 Al1 95.0(2) . 7_465
O1 Al2 Al1 131.08(10) . 7_465
O2 Al2 Al1 130.66(10) . 7_465
O1 Si1 Si3 112.62(9) . .
O1 Si1 Si2 110.61(9) . .
Si3 Si1 Si2 105.00(5) . .
O1 Si1 Si1 94.81(7) . 7_465
Si3 Si1 Si1 118.19(5) . 7_465
Si2 Si1 Si1 115.53(6) . 7_465
C2 Si2 C1 105.9(2) . .
C2 Si2 C3 110.1(3) . .
C1 Si2 C3 105.5(3) . .
C2 Si2 Si1 109.66(15) . .
C1 Si2 Si1 112.54(19) . .
C3 Si2 Si1 112.8(2) . .
C6 Si3 C4 105.9(2) . .
C6 Si3 C5 109.5(2) . .
C4 Si3 C5 109.1(2) . .
C6 Si3 Si1 116.49(16) . .
C4 Si3 Si1 111.39(19) . .
C5 Si3 Si1 104.29(15) . .
O2 Si4 Si5 112.46(9) . .
O2 Si4 Si6 110.58(9) . .
Si5 Si4 Si6 104.80(5) . .
O2 Si4 Si4 94.71(6) . 7_465
Si5 Si4 Si4 117.40(5) . 7_465
Si6 Si4 Si4 116.83(6) . 7_465
C9 Si5 C8 106.9(2) . .
C9 Si5 C7 107.9(3) . .
C8 Si5 C7 109.0(3) . .
C9 Si5 Si4 112.03(17) . .
C8 Si5 Si4 115.56(16) . .
C7 Si5 Si4 105.14(17) . .
C10 Si6 C12 105.6(2) . .
C10 Si6 C11 110.5(3) . .
C12 Si6 C11 106.4(2) . .
C10 Si6 Si4 112.92(18) . .
C12 Si6 Si4 111.69(18) . .
C11 Si6 Si4 109.45(16) . .
Si1 O1 Al1 137.96(12) . .
Si1 O1 Al2 126.39(12) . 7_465
Al1 O1 Al2 90.35(11) . 7_465
Si1 O1 Al2 122.57(12) . .
Al1 O1 Al2 98.42(11) . .
Al2 O1 Al2 39.81(10) 7_465 .
Si4 O2 Al1 137.29(12) . .
Si4 O2 Al2 126.43(12) . 7_465
Al1 O2 Al2 90.90(11) . 7_465
Si4 O2 Al2 123.02(12) . .
Al1 O2 Al2 98.60(10) . .
Al2 O2 Al2 39.89(10) 7_465 .
Si2 C1 H1A 109.5 . .
Si2 C1 H1B 109.5 . .
H1A C1 H1B 109.5 . .
Si2 C1 H1C 109.5 . .
H1A C1 H1C 109.5 . .
H1B C1 H1C 109.5 . .
Si2 C2 H2A 109.5 . .
Si2 C2 H2B 109.5 . .
H2A C2 H2B 109.5 . .
Si2 C2 H2C 109.5 . .
H2A C2 H2C 109.5 . .
H2B C2 H2C 109.5 . .
Si2 C3 H3A 109.5 . .
Si2 C3 H3B 109.5 . .
H3A C3 H3B 109.5 . .
Si2 C3 H3C 109.5 . .
H3A C3 H3C 109.5 . .
H3B C3 H3C 109.5 . .
Si3 C4 H4A 109.5 . .
Si3 C4 H4B 109.5 . .
H4A C4 H4B 109.5 . .
Si3 C4 H4C 109.5 . .
H4A C4 H4C 109.5 . .
H4B C4 H4C 109.5 . .
Si3 C5 H5A 109.5 . .
Si3 C5 H5B 109.5 . .
H5A C5 H5B 109.5 . .
Si3 C5 H5C 109.5 . .
H5A C5 H5C 109.5 . .
H5B C5 H5C 109.5 . .
Si3 C6 H6A 109.5 . .
Si3 C6 H6B 109.5 . .
H6A C6 H6B 109.5 . .
Si3 C6 H6C 109.5 . .
H6A C6 H6C 109.5 . .
H6B C6 H6C 109.5 . .
Si5 C7 H7A 109.5 . .
Si5 C7 H7B 109.5 . .
H7A C7 H7B 109.5 . .
Si5 C7 H7C 109.5 . .
H7A C7 H7C 109.5 . .
H7B C7 H7C 109.5 . .
Si5 C8 H8A 109.5 . .
Si5 C8 H8B 109.5 . .
H8A C8 H8B 109.5 . .
Si5 C8 H8C 109.5 . .
H8A C8 H8C 109.5 . .
H8B C8 H8C 109.5 . .
Si5 C9 H9A 109.5 . .
Si5 C9 H9B 109.5 . .
H9A C9 H9B 109.5 . .
Si5 C9 H9C 109.5 . .
H9A C9 H9C 109.5 . .
H9B C9 H9C 109.5 . .
Si6 C10 H10A 109.5 . .
Si6 C10 H10B 109.5 . .
H10A C10 H10B 109.5 . .
Si6 C10 H10C 109.5 . .
H10A C10 H10C 109.5 . .
H10B C10 H10C 109.5 . .
Si6 C11 H11A 109.5 . .
Si6 C11 H11B 109.5 . .
H11A C11 H11B 109.5 . .
Si6 C11 H11C 109.5 . .
H11A C11 H11C 109.5 . .
H11B C11 H11C 109.5 . .
Si6 C12 H12A 109.5 . .
Si6 C12 H12B 109.5 . .
H12A C12 H12B 109.5 . .
Si6 C12 H12C 109.5 . .
H12A C12 H12C 109.5 . .
H12B C12 H12C 109.5 . .
Al1 C13 H13A 109.5 . .
Al1 C13 H13B 109.5 . .
H13A C13 H13B 109.5 . .
Al1 C13 H13C 109.5 . .
H13A C13 H13C 109.5 . .
H13B C13 H13C 109.5 . .
Al1 C14 H14A 109.5 . .
Al1 C14 H14B 109.5 . .
H14A C14 H14B 109.5 . .
Al1 C14 H14C 109.5 . .
H14A C14 H14C 109.5 . .
H14B C14 H14C 109.5 . .
Al2 C15 H15A 109.5 . .
Al2 C15 H15B 109.5 . .
H15A C15 H15B 109.5 . .
Al2 C15 H15C 109.5 . .
H15A C15 H15C 109.5 . .
H15B C15 H15C 109.5 . .

loop_
_geom_bond_atom_site_label_1
_geom_bond_atom_site_label_2
_geom_bond_distance
_geom_bond_site_symmetry_2
Al1 O2 1.807(2) .
Al1 O1 1.814(2) .
Al1 C14 1.943(7) .
Al1 C13 1.989(9) .
Al1 Al2 2.6390(18) 7_465
Al2 O2 1.895(2) 7_465
Al2 O1 1.905(3) 7_465
Al2 C15 1.943(7) .
Al2 O1 1.949(3) .
Al2 O2 1.950(2) .
Al2 Al1 2.6391(18) 7_465
Si1 O1 1.704(2) .
Si1 Si3 2.3632(12) .
Si1 Si2 2.3823(13) .
Si1 Si1 2.3918(15) 7_465
Si2 C2 1.863(4) .
Si2 C1 1.874(5) .
Si2 C3 1.885(6) .
Si3 C6 1.852(5) .
Si3 C4 1.875(5) .
Si3 C5 1.893(4) .
Si4 O2 1.697(2) .
Si4 Si5 2.3654(12) .
Si4 Si6 2.3829(13) .
Si4 Si4 2.3958(14) 7_465
Si5 C9 1.857(5) .
Si5 C8 1.863(5) .
Si5 C7 1.873(5) .
Si6 C10 1.871(5) .
Si6 C12 1.873(4) .
Si6 C11 1.874(5) .
O1 Al2 1.905(3) 7_465
O2 Al2 1.895(2) 7_465
C1 H1A 0.9800 .
C1 H1B 0.9800 .
C1 H1C 0.9800 .
C2 H2A 0.9800 .
C2 H2B 0.9800 .
C2 H2C 0.9800 .
C3 H3A 0.9800 .
C3 H3B 0.9800 .
C3 H3C 0.9800 .
C4 H4A 0.9800 .
C4 H4B 0.9800 .
C4 H4C 0.9800 .
C5 H5A 0.9800 .
C5 H5B 0.9800 .
C5 H5C 0.9800 .
C6 H6A 0.9800 .
C6 H6B 0.9800 .
C6 H6C 0.9800 .
C7 H7A 0.9800 .
C7 H7B 0.9800 .
C7 H7C 0.9800 .
C8 H8A 0.9800 .
C8 H8B 0.9800 .
C8 H8C 0.9800 .
C9 H9A 0.9800 .
C9 H9B 0.9800 .
C9 H9C 0.9800 .
C10 H10A 0.9800 .
C10 H10B 0.9800 .
C10 H10C 0.9800 .
C11 H11A 0.9800 .
C11 H11B 0.9800 .
C11 H11C 0.9800 .
C12 H12A 0.9800 .
C12 H12B 0.9800 .
C12 H12C 0.9800 .
C13 H13A 0.9800 .
C13 H13B 0.9800 .
C13 H13C 0.9800 .
C14 H14A 0.9800 .
C14 H14B 0.9800 .
C14 H14C 0.9800 .
C15 H15A 0.9800 .
C15 H15B 0.9800 .
C15 H15C 0.9800 .

loop_
_geom_torsion_atom_site_label_1
_geom_torsion_atom_site_label_2
_geom_torsion_atom_site_label_3
_geom_torsion_atom_site_label_4
_geom_torsion
_geom_torsion_site_symmetry_1
_geom_torsion_site_symmetry_4
O1 Si1 Si2 C2 -162.0(2) . .
Si3 Si1 Si2 C2 76.2(2) . .
Si1 Si1 Si2 C2 -55.8(2) 7_465 .
O1 Si1 Si2 C1 80.3(2) . .
Si3 Si1 Si2 C1 -41.4(2) . .
Si1 Si1 Si2 C1 -173.5(2) 7_465 .
O1 Si1 Si2 C3 -38.9(2) . .
Si3 Si1 Si2 C3 -160.7(2) . .
Si1 Si1 Si2 C3 67.3(2) 7_465 .
O1 Si1 Si3 C6 60.5(2) . .
Si2 Si1 Si3 C6 -179.0(2) . .
Si1 Si1 Si3 C6 -48.5(2) 7_465 .
O1 Si1 Si3 C4 -61.1(2) . .
Si2 Si1 Si3 C4 59.3(2) . .
Si1 Si1 Si3 C4 -170.19(19) 7_465 .
O1 Si1 Si3 C5 -178.64(19) . .
Si2 Si1 Si3 C5 -58.21(18) . .
Si1 Si1 Si3 C5 72.31(18) 7_465 .
O2 Si4 Si5 C9 59.8(2) . .
Si6 Si4 Si5 C9 -60.4(2) . .
Si4 Si4 Si5 C9 168.1(2) 7_465 .
O2 Si4 Si5 C8 -63.0(2) . .
Si6 Si4 Si5 C8 176.80(18) . .
Si4 Si4 Si5 C8 45.29(18) 7_465 .
O2 Si4 Si5 C7 176.7(2) . .
Si6 Si4 Si5 C7 56.5(2) . .
Si4 Si4 Si5 C7 -75.0(2) 7_465 .
O2 Si4 Si6 C10 35.6(2) . .
Si5 Si4 Si6 C10 157.1(2) . .
Si4 Si4 Si6 C10 -71.1(2) 7_465 .
O2 Si4 Si6 C12 -83.15(19) . .
Si5 Si4 Si6 C12 38.27(18) . .
Si4 Si4 Si6 C12 170.10(18) 7_465 .
O2 Si4 Si6 C11 159.24(19) . .
Si5 Si4 Si6 C11 -79.34(18) . .
Si4 Si4 Si6 C11 52.49(18) 7_465 .
Si3 Si1 O1 Al1 40.3(2) . .
Si2 Si1 O1 Al1 -76.8(2) . .
Si1 Si1 O1 Al1 163.6(2) 7_465 .
Si3 Si1 O1 Al2 -105.64(15) . 7_465
Si2 Si1 O1 Al2 137.21(15) . 7_465
Si1 Si1 O1 Al2 17.63(17) 7_465 7_465
Si3 Si1 O1 Al2 -154.23(12) . .
Si2 Si1 O1 Al2 88.63(15) . .
Si1 Si1 O1 Al2 -30.95(16) 7_465 .
O2 Al1 O1 Si1 177.5(2) . .
C14 Al1 O1 Si1 65.5(4) . .
C13 Al1 O1 Si1 -75.6(4) . .
Al2 Al1 O1 Si1 -153.2(3) 7_465 .
O2 Al1 O1 Al2 -29.22(11) . 7_465
C14 Al1 O1 Al2 -141.3(3) . 7_465
C13 Al1 O1 Al2 77.6(4) . 7_465
O2 Al1 O1 Al2 9.92(12) . .
C14 Al1 O1 Al2 -102.1(3) . .
C13 Al1 O1 Al2 116.8(4) . .
Al2 Al1 O1 Al2 39.14(10) 7_465 .
O2 Al2 O1 Si1 109.5(2) 7_465 .
O1 Al2 O1 Si1 38.35(11) 7_465 .
C15 Al2 O1 Si1 -71.5(3) . .
O2 Al2 O1 Si1 -179.57(18) . .
Al1 Al2 O1 Si1 47.0(2) 7_465 .
O2 Al2 O1 Al1 -80.3(2) 7_465 .
O1 Al2 O1 Al1 -151.45(16) 7_465 .
C15 Al2 O1 Al1 98.7(3) . .
O2 Al2 O1 Al1 -9.37(11) . .
Al1 Al2 O1 Al1 -142.77(10) 7_465 .
O2 Al2 O1 Al2 0.05(17) 7_465 7_465
O1 Al2 O1 Al2 -71.10(13) 7_465 7_465
C15 Al2 O1 Al2 179.1(3) . 7_465
O2 Al2 O1 Al2 70.97(10) . 7_465
Al1 Al2 O1 Al2 -62.42(15) 7_465 7_465
Si5 Si4 O2 Al1 -43.5(2) . .
Si6 Si4 O2 Al1 73.3(2) . .
Si4 Si4 O2 Al1 -165.7(2) 7_465 .
Si5 Si4 O2 Al2 102.46(15) . 7_465
Si6 Si4 O2 Al2 -140.77(14) . 7_465
Si4 Si4 O2 Al2 -19.79(17) 7_465 7_465
Si5 Si4 O2 Al2 151.33(12) . .
Si6 Si4 O2 Al2 -91.90(14) . .
Si4 Si4 O2 Al2 29.08(16) 7_465 .
O1 Al1 O2 Si4 -177.4(2) . .
C14 Al1 O2 Si4 -65.5(3) . .
C13 Al1 O2 Si4 76.6(4) . .
Al2 Al1 O2 Si4 153.2(3) 7_465 .
O1 Al1 O2 Al2 29.40(11) . 7_465
C14 Al1 O2 Al2 141.3(3) . 7_465
C13 Al1 O2 Al2 -76.6(4) . 7_465
O1 Al1 O2 Al2 -9.91(12) . .
C14 Al1 O2 Al2 102.0(3) . .
C13 Al1 O2 Al2 -115.9(4) . .
Al2 Al1 O2 Al2 -39.31(10) 7_465 .
O2 Al2 O2 Si4 -37.51(12) 7_465 .
O1 Al2 O2 Si4 -109.0(2) 7_465 .
C15 Al2 O2 Si4 70.4(3) . .
O1 Al2 O2 Si4 179.33(17) . .
Al1 Al2 O2 Si4 -46.9(2) 7_465 .
O2 Al2 O2 Al1 152.58(16) 7_465 .
O1 Al2 O2 Al1 81.1(2) 7_465 .
C15 Al2 O2 Al1 -99.5(3) . .
O1 Al2 O2 Al1 9.41(11) . .
Al1 Al2 O2 Al1 143.19(10) 7_465 .
O2 Al2 O2 Al2 71.56(13) 7_465 7_465
O1 Al2 O2 Al2 0.05(17) 7_465 7_465
C15 Al2 O2 Al2 179.5(3) . 7_465
O1 Al2 O2 Al2 -71.60(11) . 7_465
Al1 Al2 O2 Al2 62.17(15) 7_465 7_465
